data_7211320
loop_
_publ_author_name
'Mitchell, Lorna J.'
'Lewis, William'
'Moody, Christopher J.'

_publ_section_title
;
 Solar photochemistry: optimisation of the photo Friedel--Crafts acylation
 of naphthoquinones
;
_journal_issue 10
_journal_name_full 'Green Chemistry'
_journal_page_first 2830
_journal_paper_doi 10.1039/c3gc41477a
_journal_volume 15
_journal_year 2013
_chemical_formula_moiety 'C16 H18 O4'
_chemical_formula_sum 'C16 H18 O4'
_chemical_formula_weight 274.30
_chemical_name_systematic
;
 ?
;
_space_group_crystal_system monoclinic
_space_group_IT_number 14
_space_group_name_Hall '-P 2yn'
_space_group_name_H-M_alt 'P 1 21/n 1'
_symmetry_space_group_name_Hall '-P 2yn'
_symmetry_space_group_name_H-M 'P 1 21/n 1'
_atom_sites_solution_hydrogens geom
_atom_sites_solution_primary iterative
_atom_sites_solution_secondary difmap
_audit_creation_date 2013-06-07
_audit_creation_method
;
  Olex2 1.2
  (compiled Apr 23 2013 17:59:47, GUI svn.r4466)
;
_cell_angle_alpha 90
_cell_angle_beta 114.189(3)
_cell_angle_gamma 90
_cell_formula_units_Z 4
_cell_length_a 7.7968(2)
_cell_length_b 21.1512(5)
_cell_length_c 9.1046(3)
_cell_measurement_reflns_used 6647
_cell_measurement_temperature 120(2)
_cell_measurement_theta_max 74.1530
_cell_measurement_theta_min 4.1720
_cell_volume 1369.63(7)
_computing_cell_refinement
;
CrysAlisPro, Agilent Technologies,
Version 1.171.36.28a (release 18-03-2013 CrysAlis171 .NET)
(compiled Mar 18 2013,11:47:30)
;
_computing_data_collection
;
CrysAlisPro, Agilent Technologies,
Version 1.171.36.28a (release 18-03-2013 CrysAlis171 .NET)
(compiled Mar 18 2013,11:47:30)
;
_computing_data_reduction
;
CrysAlisPro, Agilent Technologies,
Version 1.171.36.28a (release 18-03-2013 CrysAlis171 .NET)
(compiled Mar 18 2013,11:47:30)
;
_computing_molecular_graphics
;
O. V. Dolomanov, L. J. Bourhis, R. J. Gildea, J. A. K. Howard and H. Puschmann,
OLEX2: a complete structure solution, refinement and analysis program.
J. Appl. Cryst. (2009). 42, 339-341.
;
_computing_publication_material
;
O. V. Dolomanov, L. J. Bourhis, R. J. Gildea, J. A. K. Howard and H. Puschmann,
OLEX2: a complete structure solution, refinement and analysis program.
J. Appl. Cryst. (2009). 42, 339-341.
;
_computing_structure_refinement
;
SHELXL, G.M. Sheldrick, Acta Cryst.
(2008). A64, 112-122
;
_computing_structure_solution
;
olex2.solve (L.J. Bourhis, O.V. Dolomanov, R.J. Gildea, J.A.K. Howard,
H. Puschmann, in preparation, 2011)
;
_diffrn_ambient_temperature 120(2)
_diffrn_detector 'CCD area detector'
_diffrn_detector_area_resol_mean 10.6296
_diffrn_detector_type 'Agilent Diffraction Atlas detector'
_diffrn_measured_fraction_theta_full 0.9996
_diffrn_measured_fraction_theta_max 0.9852
_diffrn_measurement_details
;
  1 omega  -43.00  -18.00   1.0000   10.0000
omega____ theta____ kappa____ phi______ frames
    -      -38.5000  -38.0000   30.0000 25

  2 omega  -10.00   77.00   1.0000   10.0000
omega____ theta____ kappa____ phi______ frames
    -       39.1804  -99.0000 -180.0000 87

  3 omega  -32.00   60.00   1.0000   10.0000
omega____ theta____ kappa____ phi______ frames
    -       39.1804  -38.0000  -90.0000 92

  4 omega   31.00   63.00   1.0000   40.0000
omega____ theta____ kappa____ phi______ frames
    -      102.8295  -30.0000 -180.0000 32

  5 omega   44.00   94.00   1.0000   40.0000
omega____ theta____ kappa____ phi______ frames
    -      102.8295  -45.0000 -150.0000 50

  6 omega   41.00   87.00   1.0000   40.0000
omega____ theta____ kappa____ phi______ frames
    -      102.8295  -45.0000  120.0000 46

  7 omega   68.00  150.00   1.0000   40.0000
omega____ theta____ kappa____ phi______ frames
    -      102.8295   15.0000    0.0000 82

  8 omega  124.00  150.00   1.0000   40.0000
omega____ theta____ kappa____ phi______ frames
    -      102.8295   77.0000   60.0000 26

  9 omega   60.00   86.00   1.0000   40.0000
omega____ theta____ kappa____ phi______ frames
    -      102.8295 -125.0000  150.0000 26

 10 omega   97.00  122.00   1.0000   40.0000
omega____ theta____ kappa____ phi______ frames
    -      102.8295 -125.0000  150.0000 25

 11 omega   30.00   90.00   1.0000   40.0000
omega____ theta____ kappa____ phi______ frames
    -      102.8295  -30.0000    0.0000 60

 12 omega   30.00   87.00   1.0000   40.0000
omega____ theta____ kappa____ phi______ frames
    -      102.8295  -30.0000   60.0000 57

 13 omega   14.00  108.00   1.0000   10.0000
omega____ theta____ kappa____ phi______ frames
    -       39.1804   57.0000  -30.0000 94

 14 omega    9.00  111.00   1.0000   10.0000
omega____ theta____ kappa____ phi______ frames
    -       39.1804   77.0000   30.0000 102

 15 omega   14.00  108.00   1.0000   10.0000
omega____ theta____ kappa____ phi______ frames
    -       39.1804   57.0000 -120.0000 94

 16 omega   82.00  176.00   1.0000   40.0000
omega____ theta____ kappa____ phi______ frames
    -      102.8295   30.0000   60.0000 94

 17 omega   23.00  109.00   1.0000   40.0000
omega____ theta____ kappa____ phi______ frames
    -      102.8295  -94.0000  -30.0000 86

 18 omega   82.00  176.00   1.0000   40.0000
omega____ theta____ kappa____ phi______ frames
    -      102.8295   30.0000 -120.0000 94

 19 omega   77.00  163.00   1.0000   40.0000
omega____ theta____ kappa____ phi______ frames
    -      102.8295   61.0000   90.0000 86

 20 omega   31.00  133.00   1.0000   40.0000
omega____ theta____ kappa____ phi______ frames
    -      102.8295  -77.0000  120.0000 102

 21 omega   80.00  172.00   1.0000   40.0000
omega____ theta____ kappa____ phi______ frames
    -      102.8295   45.0000  150.0000 92
;
_diffrn_measurement_device '\k-geometry diffractometer'
_diffrn_measurement_device_type 'GV1000, Atlas'
_diffrn_measurement_method '\w scans'
_diffrn_orient_matrix_UB_11 -0.1898122000
_diffrn_orient_matrix_UB_12 0.0081722000
_diffrn_orient_matrix_UB_13 0.0126279000
_diffrn_orient_matrix_UB_21 0.0880770000
_diffrn_orient_matrix_UB_22 0.0504799000
_diffrn_orient_matrix_UB_23 0.1315420000
_diffrn_orient_matrix_UB_31 -0.0560162000
_diffrn_orient_matrix_UB_32 0.0518452000
_diffrn_orient_matrix_UB_33 -0.1302604000
_diffrn_radiation_collimation 'focusing mirrors'
_diffrn_radiation_monochromator mirror
_diffrn_radiation_probe x-ray
_diffrn_radiation_type 'Cu K\a'
_diffrn_radiation_wavelength 1.5418
_diffrn_radiation_xray_symbol K-L~2,3~
_diffrn_reflns_av_R_equivalents 0.0185
_diffrn_reflns_av_unetI/netI 0.0135
_diffrn_reflns_Laue_measured_fraction_full 0.999
_diffrn_reflns_Laue_measured_fraction_max 0.986
_diffrn_reflns_limit_h_max 9
_diffrn_reflns_limit_h_min -9
_diffrn_reflns_limit_k_max 25
_diffrn_reflns_limit_k_min -26
_diffrn_reflns_limit_l_max 10
_diffrn_reflns_limit_l_min -11
_diffrn_reflns_number 12604
_diffrn_reflns_point_group_measured_fraction_full 0.999
_diffrn_reflns_point_group_measured_fraction_max 0.986
_diffrn_reflns_theta_full 67.684
_diffrn_reflns_theta_max 74.564
_diffrn_reflns_theta_min 4.180
_diffrn_source 'microfocus sealed tube'
_diffrn_source_target Cu
_diffrn_source_type 'Agilent Diffraction microfocus tube'
_exptl_absorpt_coefficient_mu 0.779
_exptl_absorpt_correction_T_max 1.043
_exptl_absorpt_correction_T_min 0.955
_exptl_absorpt_correction_type gaussian
_exptl_absorpt_process_details
;
CrysAlisPro, Agilent Technologies,
Version 1.171.36.28a (release 18-03-2013 CrysAlis171 .NET)
(compiled Mar 18 2013,11:47:30)
Numerical absorption correction based on gaussian integration over
            a multifaceted crystal model
;
_exptl_crystal_colour 'clear yellow'
_exptl_crystal_colour_lustre clear
_exptl_crystal_colour_primary yellow
_exptl_crystal_density_diffrn 1.330
_exptl_crystal_description tablet
_exptl_crystal_F_000 584
_exptl_crystal_recrystallization_method
'crystallised by vapour diffusion of cyclohexane into an ethyl acetate solution of the compound'
_exptl_crystal_size_max 0.126
_exptl_crystal_size_mid 0.1016
_exptl_crystal_size_min 0.0629
_refine_diff_density_max 0.279
_refine_diff_density_min -0.180
_refine_diff_density_rms 0.038
_refine_ls_extinction_method none
_refine_ls_goodness_of_fit_ref 1.044
_refine_ls_hydrogen_treatment constr
_refine_ls_matrix_type full
_refine_ls_number_parameters 185
_refine_ls_number_reflns 2766
_refine_ls_number_restraints 0
_refine_ls_restrained_S_all 1.044
_refine_ls_R_factor_all 0.0378
_refine_ls_R_factor_gt 0.0329
_refine_ls_shift/su_max 0.001
_refine_ls_shift/su_mean 0.000
_refine_ls_structure_factor_coef Fsqd
_refine_ls_weighting_details
;
 w=1/[\s^2^(Fo^2^)+(0.0498P)^2^+0.3480P]
 where P=(Fo^2^+2Fc^2^)/3
;
_refine_ls_weighting_scheme calc
_refine_ls_wR_factor_gt 0.0900
_refine_ls_wR_factor_ref 0.0941
_reflns_Friedel_coverage 0.000
_reflns_number_gt 2433
_reflns_number_total 2766
_reflns_threshold_expression 'I > 2\s(I)'
_cod_data_source_file c3gc41477a.txt
_cod_data_source_block lmcjma
_cod_original_cell_volume 1369.64(7)
_cod_database_code 7211320
_nottingham_internal_coll_name LMCJMA
_nottingham_internal_coll_number 12543
_nottingham_internal_coll_client LM/CJM
_nottingham_internal_coll_type CUSTOM
_nottingham_internal_coll_frame_time '10 and 40'
_nottingham_internal_coll_frame_width 1
_nottingham_internal_coll_frame_method '\w scans'
_nottingham_internal_coll_user WL
_nottingham_internal_coll_date 6/06/2012
_nottingham_internal_coll_location NOTTS
_nottingham_internal_process_user WL
_nottingham_internal_process_date 7/06/2013
_nottingham_internal_solution_user WL
_nottingham_internal_solution_date 7/06/2013
_nottingham_internal_refinement_user WL
_nottingham_internal_refinement_date 7/06/2013
_nottingham_internal_validation_user WL
_nottingham_internal_validation_date 7/6/2013
_nottingham_internal_archive_date 7/6/2013
_chemical_oxdiff_formula 'C16 H18 O4'
_chemical_oxdiff_usercomment 'LMCJMA #12543 IN FOMBLIN FILM ON MICROMOUNT FOR LM/CJM'
_reflns_odcompleteness_completeness 99.96
_reflns_odcompleteness_iscentric 1
_reflns_odcompleteness_theta 67.13
_olex2_refinement_description
;
1. Fixed Uiso
 At 1.2 times of:
  All C(H) groups, All C(H,H) groups
 At 1.5 times of:
  All C(H,H,H) groups, All O(H) groups
2.a Secondary CH2 refined with riding coordinates:
 C12(H12A,H12B), C13(H13A,H13B), C17(H17A,H17B)
2.b Aromatic/amide H refined with riding coordinates:
 C3(H3), C5(H5), C6(H6), C7(H7)
2.c Idealised Me refined as rotating group:
 C14(H14A,H14B,H14C), C18(H18A,H18B,H18C)
2.d Idealised tetrahedral OH refined as rotating group:
 O9(H9), O15(H15)
;
_shelx_space_group_comment
;
The symmetry employed for this shelxl refinement is uniquely defined
by the following loop, which should always be used as a source of
symmetry information in preference to the above space-group names.
They are only intended as comments.
;
_shelxl_version_number 2013-2

loop_
_space_group_symop_operation_xyz
'x, y, z'
'-x+1/2, y+1/2, -z+1/2'
'-x, -y, -z'
'x-1/2, -y-1/2, z-1/2'

loop_
_atom_site_label
_atom_site_type_symbol
_atom_site_fract_x
_atom_site_fract_y
_atom_site_fract_z
_atom_site_U_iso_or_equiv
_atom_site_adp_type
_atom_site_occupancy
_atom_site_site_symmetry_order
_atom_site_calc_flag
_atom_site_refinement_flags_posn
_atom_site_refinement_flags_adp
C1 C 0.69017(14) 0.46303(5) 0.50717(12) 0.0191(2) Uani 1 1 d . .
C2 C 0.79946(14) 0.48869(5) 0.65696(12) 0.0191(2) Uani 1 1 d . .
C3 C 0.81676(14) 0.45531(5) 0.79818(12) 0.0201(2) Uani 1 1 d . .
H3 H 0.8896 0.4734 0.9005 0.024 Uiso 1 1 calc R U
C4 C 0.73276(14) 0.39865(5) 0.79152(12) 0.0199(2) Uani 1 1 d . .
C4A C 0.62297(14) 0.36996(5) 0.64005(12) 0.0193(2) Uani 1 1 d . .
C5 C 0.54249(15) 0.30956(5) 0.63240(13) 0.0228(2) Uani 1 1 d . .
H5 H 0.5572 0.2884 0.7289 0.027 Uiso 1 1 calc R U
C6 C 0.44355(16) 0.28141(5) 0.48679(14) 0.0256(2) Uani 1 1 d . .
H6 H 0.3933 0.2402 0.4831 0.031 Uiso 1 1 calc R U
C7 C 0.41538(16) 0.31261(5) 0.34252(13) 0.0249(2) Uani 1 1 d . .
H7 H 0.3461 0.2926 0.2421 0.030 Uiso 1 1 calc R U
C8A C 0.59932(14) 0.40284(5) 0.49612(12) 0.0190(2) Uani 1 1 d . .
C8 C 0.48820(15) 0.37222(5) 0.34667(13) 0.0212(2) Uani 1 1 d . .
O9 O 0.67523(11) 0.49475(4) 0.37324(9) 0.02411(19) Uani 1 1 d . .
H9 H 0.6003 0.4756 0.2912 0.036 Uiso 1 1 calc R U
C10 C 0.90562(15) 0.54934(5) 0.68527(12) 0.0210(2) Uani 1 1 d . .
O11 O 0.99878(13) 0.56520(4) 0.82528(9) 0.0314(2) Uani 1 1 d . .
C12 C 0.90249(14) 0.59096(5) 0.55042(13) 0.0208(2) Uani 1 1 d . .
H12A H 0.7710 0.6035 0.4837 0.025 Uiso 1 1 calc R U
H12B H 0.9487 0.5665 0.4812 0.025 Uiso 1 1 calc R U
C13 C 1.02186(16) 0.65020(5) 0.60920(14) 0.0263(3) Uani 1 1 d . .
H13A H 1.1544 0.6379 0.6724 0.032 Uiso 1 1 calc R U
H13B H 0.9787 0.6742 0.6811 0.032 Uiso 1 1 calc R U
C14 C 1.01016(18) 0.69251(6) 0.46933(17) 0.0359(3) Uani 1 1 d . .
H14A H 1.0430 0.6679 0.3933 0.054 Uiso 1 1 calc R U
H14B H 1.0981 0.7279 0.5107 0.054 Uiso 1 1 calc R U
H14C H 0.8819 0.7089 0.4143 0.054 Uiso 1 1 calc R U
O15 O 0.74810(11) 0.36548(4) 0.92575(9) 0.02394(19) Uani 1 1 d . .
H15 H 0.8201 0.3848 1.0086 0.036 Uiso 1 1 calc R U
O16 O 0.46049(11) 0.40581(4) 0.20971(9) 0.02478(19) Uani 1 1 d . .
C17 C 0.34628(18) 0.37865(6) 0.05445(13) 0.0294(3) Uani 1 1 d . .
H17A H 0.2193 0.3685 0.0477 0.035 Uiso 1 1 calc R U
H17B H 0.4045 0.3392 0.0380 0.035 Uiso 1 1 calc R U
C18 C 0.33345(18) 0.42670(6) -0.07121(14) 0.0315(3) Uani 1 1 d . .
H18A H 0.2564 0.4098 -0.1783 0.047 Uiso 1 1 calc R U
H18B H 0.4598 0.4362 -0.0637 0.047 Uiso 1 1 calc R U
H18C H 0.2758 0.4655 -0.0536 0.047 Uiso 1 1 calc R U

loop_
_atom_site_aniso_label
_atom_site_aniso_U_11
_atom_site_aniso_U_22
_atom_site_aniso_U_33
_atom_site_aniso_U_23
_atom_site_aniso_U_13
_atom_site_aniso_U_12
C1 0.0189(5) 0.0189(5) 0.0190(5) 0.0015(4) 0.0072(4) 0.0024(4)
C2 0.0191(5) 0.0178(5) 0.0191(5) 0.0005(4) 0.0066(4) 0.0011(4)
C3 0.0203(5) 0.0201(5) 0.0168(5) -0.0008(4) 0.0044(4) 0.0002(4)
C4 0.0194(5) 0.0198(5) 0.0187(5) 0.0032(4) 0.0061(4) 0.0028(4)
C4A 0.0167(5) 0.0182(5) 0.0215(5) 0.0005(4) 0.0062(4) 0.0021(4)
C5 0.0224(5) 0.0194(5) 0.0242(5) 0.0029(4) 0.0071(4) 0.0009(4)
C6 0.0257(5) 0.0186(5) 0.0295(6) -0.0013(4) 0.0082(5) -0.0025(4)
C7 0.0254(5) 0.0218(5) 0.0236(5) -0.0050(4) 0.0060(4) -0.0023(4)
C8A 0.0174(5) 0.0180(5) 0.0202(5) -0.0004(4) 0.0063(4) 0.0017(4)
C8 0.0202(5) 0.0219(5) 0.0199(5) -0.0007(4) 0.0064(4) 0.0015(4)
O9 0.0297(4) 0.0226(4) 0.0157(4) 0.0008(3) 0.0048(3) -0.0056(3)
C10 0.0207(5) 0.0205(5) 0.0196(5) -0.0005(4) 0.0059(4) 0.0001(4)
O11 0.0402(5) 0.0268(4) 0.0192(4) -0.0004(3) 0.0042(3) -0.0110(3)
C12 0.0202(5) 0.0195(5) 0.0216(5) 0.0016(4) 0.0073(4) 0.0004(4)
C13 0.0258(5) 0.0218(5) 0.0314(6) 0.0011(4) 0.0118(5) -0.0028(4)
C14 0.0351(6) 0.0284(6) 0.0466(8) 0.0114(5) 0.0189(6) -0.0009(5)
O15 0.0287(4) 0.0209(4) 0.0178(4) 0.0022(3) 0.0051(3) -0.0043(3)
O16 0.0286(4) 0.0243(4) 0.0167(4) -0.0023(3) 0.0044(3) -0.0044(3)
C17 0.0341(6) 0.0302(6) 0.0182(5) -0.0064(4) 0.0050(5) -0.0048(5)
C18 0.0350(6) 0.0354(7) 0.0194(5) -0.0011(5) 0.0064(5) -0.0003(5)

loop_
_atom_type_symbol
_atom_type_description
_atom_type_scat_dispersion_real
_atom_type_scat_dispersion_imag
_atom_type_scat_source
C C 0.0181 0.0091 'International Tables Vol C Tables 4.2.6.8 and 6.1.1.4'
H H 0.0000 0.0000 'International Tables Vol C Tables 4.2.6.8 and 6.1.1.4'
O O 0.0492 0.0322 'International Tables Vol C Tables 4.2.6.8 and 6.1.1.4'

loop_
_exptl_crystal_face_index_h
_exptl_crystal_face_index_k
_exptl_crystal_face_index_l
_exptl_crystal_face_perp_dist
_exptl_oxdiff_crystal_face_indexfrac_h
_exptl_oxdiff_crystal_face_indexfrac_k
_exptl_oxdiff_crystal_face_indexfrac_l
_exptl_oxdiff_crystal_face_x
_exptl_oxdiff_crystal_face_y
_exptl_oxdiff_crystal_face_z
5 1 -3 0.0521 4.9967 0.9979 -3.0099 -0.9783 0.0945 0.1639
-5 4 2 0.0462 -4.9942 3.9886 2.0006 1.0058 0.0246 0.2259
0 -1 0 0.0455 -0.0006 -0.9999 0.0020 -0.0080 -0.0503 -0.0521
0 1 0 0.0455 0.0006 0.9999 -0.0020 0.0080 0.0503 0.0521
0 3 -5 0.0118 0.0000 2.9354 -5.0030 -0.0392 -0.5099 0.8039
0 1 1 0.0250 0.0009 1.0127 0.9974 0.0207 0.1824 -0.0775

loop_
_geom_angle_atom_site_label_1
_geom_angle_atom_site_label_2
_geom_angle_atom_site_label_3
_geom_angle
C2 C1 C8A 120.03(9)
O9 C1 C2 118.84(9)
O9 C1 C8A 121.10(9)
C1 C2 C3 119.07(9)
C1 C2 C10 125.45(9)
C3 C2 C10 115.47(9)
C4 C3 C2 122.20(10)
C3 C4 C4A 120.46(10)
C3 C4 O15 123.27(9)
O15 C4 C4A 116.27(9)
C4 C4A C8A 118.74(9)
C5 C4A C4 120.72(10)
C5 C4A C8A 120.52(10)
C6 C5 C4A 120.30(10)
C5 C6 C7 120.80(10)
C8 C7 C6 119.99(10)
C4A C8A C1 119.46(9)
C4A C8A C8 116.86(9)
C8 C8A C1 123.66(10)
C7 C8 C8A 121.45(10)
O16 C8 C7 122.63(10)
O16 C8 C8A 115.92(9)
C2 C10 C12 122.74(9)
O11 C10 C2 117.72(9)
O11 C10 C12 119.53(10)
C10 C12 C13 113.10(9)
C12 C13 C14 111.72(10)
C8 O16 C17 119.15(9)
O16 C17 C18 107.33(9)

loop_
_geom_bond_atom_site_label_1
_geom_bond_atom_site_label_2
_geom_bond_distance
C1 C2 1.3887(15)
C1 C8A 1.4401(15)
C1 O9 1.3543(13)
C2 C3 1.4240(14)
C2 C10 1.4906(14)
C3 C4 1.3552(15)
C4 C4A 1.4267(14)
C4 O15 1.3712(12)
C4A C5 1.4123(15)
C4A C8A 1.4273(14)
C5 C6 1.3672(16)
C6 C7 1.4045(16)
C7 C8 1.3769(16)
C8A C8 1.4336(14)
C8 O16 1.3732(13)
C10 O11 1.2273(13)
C10 C12 1.5029(14)
C12 C13 1.5212(15)
C13 C14 1.5284(16)
O16 C17 1.4455(13)
C17 C18 1.5026(17)

loop_
_geom_hbond_atom_site_label_D
_geom_hbond_atom_site_label_H
_geom_hbond_atom_site_label_A
_geom_hbond_distance_DH
_geom_hbond_distance_HA
_geom_hbond_distance_DA
_geom_hbond_angle_DHA
_geom_hbond_site_symmetry_A
O9 H9 O16 0.84 1.80 2.5525(10) 147.5 .
O15 H15 O11 0.84 1.91 2.7417(11) 170.6 3_767
